data_7154130
loop_
_publ_author_name
'Yagishita, Fumitoshi'
'Baba, Nozomi'
'Ueda, Yuki'
'Katabira, Satoshi'
'Kasashima, Yoshio'
'Mino, Takashi'
'Sakamoto, Masami'

_publ_section_title
;
 Diastereoselective photodimerization reactions of chromone-2-carboxamides
 to construct a C2-chiral scaffold.
;
_journal_issue 47
_journal_name_full 'Organic &amp; biomolecular chemistry'
_journal_page_first 9644
_journal_page_last 9649
_journal_paper_doi 10.1039/c4ob01827c
_journal_volume 12
_journal_year 2014
_chemical_absolute_configuration rm
_chemical_formula_sum 'C32 H38 N2 O6'
_chemical_formula_weight 546.64
_chemical_melting_point 531.5(5)
_chemical_name_systematic 'Anti-HH photodimer of (R)-N-(1-t-butylethyl)-2-chromonecarboxamide'
_space_group_crystal_system orthorhombic
_space_group_IT_number 19
_space_group_name_Hall 'P 2ac 2ab'
_space_group_name_H-M_alt 'P 21 21 21'
_symmetry_space_group_name_Hall 'P 2ac 2ab'
_symmetry_space_group_name_H-M 'P 21 21 21'
_atom_sites_solution_hydrogens geom
_audit_creation_method SHELXL-2013
_cell_angle_alpha 90
_cell_angle_beta 90
_cell_angle_gamma 90
_cell_formula_units_Z 4
_cell_length_a 7.704(18)
_cell_length_b 14.23(3)
_cell_length_c 26.50(6)
_cell_measurement_temperature 173(2)
_cell_volume 2905(11)
_computing_structure_refinement 'SHELXL-2013 (Sheldrick, 2013)'
_diffrn_ambient_temperature 173(2)
_diffrn_measured_fraction_theta_full 0.997
_diffrn_measured_fraction_theta_max 0.995
_diffrn_radiation_type MoK\a
_diffrn_radiation_wavelength 0.71073
_diffrn_reflns_av_R_equivalents 0.0562
_diffrn_reflns_av_unetI/netI 0.0800
_diffrn_reflns_Laue_measured_fraction_full 0.997
_diffrn_reflns_Laue_measured_fraction_max 0.995
_diffrn_reflns_limit_h_max 9
_diffrn_reflns_limit_h_min -9
_diffrn_reflns_limit_k_max 13
_diffrn_reflns_limit_k_min -17
_diffrn_reflns_limit_l_max 32
_diffrn_reflns_limit_l_min -26
_diffrn_reflns_number 13455
_diffrn_reflns_point_group_measured_fraction_full 0.992
_diffrn_reflns_point_group_measured_fraction_max 0.989
_diffrn_reflns_theta_full 25.242
_diffrn_reflns_theta_max 25.614
_diffrn_reflns_theta_min 1.537
_exptl_absorpt_coefficient_mu 0.086
_exptl_crystal_density_diffrn 1.249
_exptl_crystal_F_000 1168
_exptl_crystal_recrystallization_method 'Re-crystallisation from solvent: CHCl3/hexane'
_exptl_crystal_size_max 0.300
_exptl_crystal_size_mid 0.300
_exptl_crystal_size_min 0.200
_refine_diff_density_max 0.742
_refine_diff_density_min -0.398
_refine_diff_density_rms 0.127
_refine_ls_abs_structure_details
;
 Flack x determined using 1016 quotients [(I+)-(I-)]/[(I+)+(I-)]
 (Parsons and Flack (2004), Acta Cryst. A60, s61).
;
_refine_ls_abs_structure_Flack -1.6(9)
_refine_ls_extinction_coef 0.023(3)
_refine_ls_extinction_expression Fc^*^=kFc[1+0.001xFc^2^\l^3^/sin(2\q)]^-1/4^
_refine_ls_extinction_method SHELXL
_refine_ls_goodness_of_fit_ref 1.006
_refine_ls_hydrogen_treatment constr
_refine_ls_matrix_type full
_refine_ls_number_parameters 370
_refine_ls_number_reflns 5433
_refine_ls_number_restraints 114
_refine_ls_restrained_S_all 0.997
_refine_ls_R_factor_all 0.1081
_refine_ls_R_factor_gt 0.0629
_refine_ls_shift/su_max 0.000
_refine_ls_shift/su_mean 0.000
_refine_ls_structure_factor_coef Fsqd
_refine_ls_weighting_details 'w=1/[\s^2^(Fo^2^)+(0.1030P)^2^] where P=(Fo^2^+2Fc^2^)/3'
_refine_ls_weighting_scheme calc
_refine_ls_wR_factor_gt 0.1531
_refine_ls_wR_factor_ref 0.1907
_reflns_Friedel_coverage 0.741
_reflns_Friedel_fraction_full 0.986
_reflns_Friedel_fraction_max 0.980
_reflns_number_gt 3321
_reflns_number_total 5433
_reflns_threshold_expression 'I > 2\s(I)'
_cod_data_source_file c4ob01827c2.cif
_cod_data_source_block saka493_P212121_a
_cod_depositor_comments
;
The following automatic conversions were performed:

'_chemical_melting_point' value '531-532' was changed to '531.5(5)' -
the average value was taken and precision was estimated.

Automatic conversion script
Id: cif_fix_values 2827 2014-09-09 07:05:25Z andrius 

 Adding full bibliography for 7154126--7154132.cif.
;
_cod_original_cell_volume 2906(11)
_cod_database_code 7154130
_shelx_space_group_comment
;
The symmetry employed for this shelxl refinement is uniquely defined
by the following loop, which should always be used as a source of
symmetry information in preference to the above space-group names.
They are only intended as comments.
;
_shelx_estimated_absorpt_t_min 0.975
_shelx_estimated_absorpt_t_max 0.983
_shelxl_version_number 2013-3

loop_
_space_group_symop_operation_xyz
'x, y, z'
'-x+1/2, -y, z+1/2'
'-x, y+1/2, -z+1/2'
'x+1/2, -y+1/2, -z'

loop_
_atom_site_label
_atom_site_type_symbol
_atom_site_fract_x
_atom_site_fract_y
_atom_site_fract_z
_atom_site_U_iso_or_equiv
_atom_site_adp_type
_atom_site_occupancy
_atom_site_site_symmetry_order
_atom_site_calc_flag
_atom_site_refinement_flags_posn
_atom_site_refinement_flags_adp
C1 C 0.7861(7) 1.0241(3) 0.85605(18) 0.0300(11) Uani 1 1 d . U
C2 C 0.9612(7) 1.0653(3) 0.87070(19) 0.0330(11) Uani 1 1 d . U
H2 H 1.0011 1.1130 0.8455 0.040 Uiso 1 1 calc R U
C3 C 1.0964(7) 0.9956(4) 0.8808(2) 0.0363(12) Uani 1 1 d . U
C4 C 1.0797(8) 0.9103(4) 0.8508(2) 0.0411(13) Uani 1 1 d . U
C5 C 1.2242(9) 0.8595(4) 0.8371(3) 0.0577(17) Uani 1 1 d . U
H5 H 1.3352 0.8776 0.8493 0.069 Uiso 1 1 calc R U
C6 C 1.2091(12) 0.7833(5) 0.8060(3) 0.075(2) Uani 1 1 d . U
H6 H 1.3085 0.7473 0.7972 0.089 Uiso 1 1 calc R U
C7 C 1.0520(13) 0.7600(5) 0.7881(3) 0.075(2) Uani 1 1 d . U
H7 H 1.0423 0.7090 0.7651 0.090 Uiso 1 1 calc R U
C8 C 0.9075(10) 0.8070(4) 0.8018(2) 0.0559(17) Uani 1 1 d . U
H8 H 0.7965 0.7874 0.7902 0.067 Uiso 1 1 calc R U
C9 C 0.9242(8) 0.8829(4) 0.8325(2) 0.0391(13) Uani 1 1 d . U
C10 C 0.7161(6) 1.0534(3) 0.90816(18) 0.0258(10) Uani 1 1 d . U
C11 C 0.8776(7) 1.1121(3) 0.9162(2) 0.0311(12) Uani 1 1 d . U
H11 H 0.9382 1.0938 0.9481 0.037 Uiso 1 1 calc R U
C12 C 0.8528(7) 1.2150(4) 0.9136(2) 0.0372(13) Uani 1 1 d . U
C13 C 0.6817(7) 1.2478(4) 0.9256(2) 0.0349(12) Uani 1 1 d . U
C14 C 0.6532(8) 1.3391(4) 0.9400(2) 0.0419(14) Uani 1 1 d . U
H14 H 0.7486 1.3812 0.9420 0.050 Uiso 1 1 calc R U
C15 C 0.4920(8) 1.3703(4) 0.9514(2) 0.0409(14) Uani 1 1 d . U
H15 H 0.4744 1.4333 0.9622 0.049 Uiso 1 1 calc R U
C16 C 0.3568(8) 1.3106(4) 0.9471(2) 0.0446(15) Uani 1 1 d . U
H16 H 0.2431 1.3324 0.9546 0.054 Uiso 1 1 calc R U
C17 C 0.3800(7) 1.2192(4) 0.9323(2) 0.0387(14) Uani 1 1 d . U
H17 H 0.2833 1.1782 0.9291 0.046 Uiso 1 1 calc R U
C18 C 0.5416(7) 1.1882(3) 0.92226(18) 0.0272(11) Uani 1 1 d . U
C19 C 0.6989(8) 1.0779(4) 0.81428(19) 0.0388(13) Uani 1 1 d . U
C20 C 0.4952(10) 1.0662(6) 0.7449(3) 0.078(2) Uani 1 1 d . U
H20 H 0.5413 1.1307 0.7383 0.093 Uiso 1 1 calc R U
C21 C 0.3136(12) 1.0764(9) 0.7601(5) 0.160(6) Uani 1 1 d . U
H21A H 0.2671 1.0149 0.7698 0.239 Uiso 1 1 calc R U
H21B H 0.2460 1.1015 0.7318 0.239 Uiso 1 1 calc R U
H21C H 0.3059 1.1195 0.7889 0.239 Uiso 1 1 calc R U
C22 C 0.5358(18) 1.0043(7) 0.6965(3) 0.115(3) Uani 1 1 d . U
C23 C 0.7247(19) 1.0025(7) 0.6889(4) 0.134(4) Uani 1 1 d . U
H23A H 0.7809 0.9751 0.7186 0.201 Uiso 1 1 calc R U
H23B H 0.7673 1.0667 0.6838 0.201 Uiso 1 1 calc R U
H23C H 0.7520 0.9645 0.6590 0.201 Uiso 1 1 calc R U
C24 C 0.468(2) 0.9047(8) 0.7026(4) 0.188(7) Uani 1 1 d . U
H24A H 0.4762 0.8715 0.6703 0.282 Uiso 1 1 calc R U
H24B H 0.3464 0.9066 0.7135 0.282 Uiso 1 1 calc R U
H24C H 0.5374 0.8716 0.7280 0.282 Uiso 1 1 calc R U
C25 C 0.439(2) 1.0540(10) 0.6540(4) 0.205(7) Uani 1 1 d . U
H25A H 0.4905 1.1161 0.6483 0.307 Uiso 1 1 calc R U
H25B H 0.3166 1.0614 0.6634 0.307 Uiso 1 1 calc R U
H25C H 0.4472 1.0166 0.6231 0.307 Uiso 1 1 calc R U
C26 C 0.7110(7) 0.9698(3) 0.94311(18) 0.0279(11) Uani 1 1 d . U
C27 C 0.5284(7) 0.8565(3) 0.9854(2) 0.0341(12) Uani 1 1 d . U
H27 H 0.6453 0.8313 0.9946 0.041 Uiso 1 1 calc R U
C28 C 0.4374(8) 0.7818(4) 0.9551(2) 0.0427(14) Uani 1 1 d . U
H28A H 0.3215 0.8040 0.9457 0.064 Uiso 1 1 calc R U
H28B H 0.4268 0.7246 0.9755 0.064 Uiso 1 1 calc R U
H28C H 0.5046 0.7682 0.9246 0.064 Uiso 1 1 calc R U
C29 C 0.4385(8) 0.8842(4) 1.0341(2) 0.0385(13) Uani 1 1 d . U
C30 C 0.5384(10) 0.9633(4) 1.0591(2) 0.0592(18) Uani 1 1 d . U
H30A H 0.4806 0.9810 1.0906 0.089 Uiso 1 1 calc R U
H30B H 0.5424 1.0176 1.0364 0.089 Uiso 1 1 calc R U
H30C H 0.6569 0.9422 1.0664 0.089 Uiso 1 1 calc R U
C31 C 0.2545(8) 0.9158(4) 1.0245(2) 0.0504(15) Uani 1 1 d . U
H31A H 0.2014 0.9359 1.0563 0.076 Uiso 1 1 calc R U
H31B H 0.1876 0.8636 1.0102 0.076 Uiso 1 1 calc R U
H31C H 0.2550 0.9685 1.0007 0.076 Uiso 1 1 calc R U
C32 C 0.4395(9) 0.8012(4) 1.0692(2) 0.0540(17) Uani 1 1 d . U
H32A H 0.5594 0.7864 1.0788 0.081 Uiso 1 1 calc R U
H32B H 0.3876 0.7469 1.0523 0.081 Uiso 1 1 calc R U
H32C H 0.3723 0.8162 1.0996 0.081 Uiso 1 1 calc R U
N1 N 0.5919(7) 1.0284(4) 0.78639(17) 0.0469(13) Uani 1 1 d . U
H1 H 0.5787 0.9684 0.7936 0.056 Uiso 1 1 calc R U
N2 N 0.5558(5) 0.9371(3) 0.95352(15) 0.0313(10) Uani 1 1 d . U
H2A H 0.4649 0.9656 0.9405 0.038 Uiso 1 1 calc R U
O1 O 0.7742(5) 0.9267(2) 0.84647(13) 0.0381(9) Uani 1 1 d . U
O2 O 1.2134(5) 1.0098(3) 0.90899(17) 0.0481(10) Uani 1 1 d . U
O3 O 0.5552(4) 1.0978(2) 0.90630(13) 0.0286(8) Uani 1 1 d . U
O4 O 0.9719(5) 1.2670(3) 0.9047(2) 0.0670(15) Uani 1 1 d . U
O5 O 0.7266(6) 1.1610(3) 0.80923(15) 0.0511(11) Uani 1 1 d . U
O6 O 0.8453(4) 0.9370(3) 0.95744(14) 0.0371(9) Uani 1 1 d . U

loop_
_atom_site_aniso_label
_atom_site_aniso_U_11
_atom_site_aniso_U_22
_atom_site_aniso_U_33
_atom_site_aniso_U_23
_atom_site_aniso_U_13
_atom_site_aniso_U_12
C1 0.035(3) 0.023(2) 0.032(3) 0.0004(19) 0.003(2) 0.001(2)
C2 0.031(3) 0.029(3) 0.039(3) 0.002(2) 0.007(2) -0.002(2)
C3 0.027(3) 0.035(3) 0.048(3) 0.012(2) 0.011(3) 0.000(2)
C4 0.052(3) 0.035(3) 0.036(3) 0.008(2) 0.016(3) 0.011(3)
C5 0.059(4) 0.044(4) 0.070(4) 0.012(3) 0.018(4) 0.021(3)
C6 0.090(5) 0.056(4) 0.077(5) -0.002(4) 0.026(5) 0.037(4)
C7 0.112(6) 0.048(4) 0.066(5) -0.018(3) 0.008(5) 0.029(4)
C8 0.083(5) 0.039(3) 0.046(4) -0.007(3) 0.003(4) 0.015(3)
C9 0.056(4) 0.030(3) 0.031(3) 0.002(2) 0.009(3) 0.011(3)
C10 0.022(2) 0.026(2) 0.029(2) -0.0009(19) 0.002(2) -0.002(2)
C11 0.025(3) 0.029(3) 0.040(3) -0.002(2) -0.001(2) -0.002(2)
C12 0.026(3) 0.030(3) 0.055(4) 0.001(3) 0.000(3) -0.004(2)
C13 0.034(3) 0.030(3) 0.041(3) -0.004(2) 0.000(3) -0.003(2)
C14 0.040(3) 0.029(3) 0.056(4) -0.009(3) -0.007(3) -0.003(2)
C15 0.045(3) 0.028(3) 0.049(4) -0.008(2) 0.002(3) 0.007(2)
C16 0.036(3) 0.040(3) 0.059(4) -0.008(3) 0.006(3) 0.009(2)
C17 0.031(3) 0.035(3) 0.050(4) -0.003(2) 0.004(3) 0.002(2)
C18 0.030(3) 0.023(2) 0.028(3) 0.000(2) 0.001(2) 0.001(2)
C19 0.045(3) 0.041(3) 0.031(3) 0.004(2) 0.005(3) 0.006(3)
C20 0.067(4) 0.105(6) 0.060(4) 0.042(4) -0.026(3) -0.028(4)
C21 0.058(5) 0.218(12) 0.203(12) 0.148(10) -0.001(6) 0.017(7)
C22 0.194(9) 0.104(7) 0.047(4) 0.015(4) -0.051(5) -0.081(7)
C23 0.226(10) 0.098(7) 0.078(6) -0.020(5) 0.061(8) -0.050(8)
C24 0.323(19) 0.135(8) 0.106(8) 0.043(7) -0.077(11) -0.145(12)
C25 0.324(17) 0.207(13) 0.083(7) 0.070(8) -0.108(10) -0.124(13)
C26 0.027(3) 0.029(3) 0.028(3) -0.001(2) 0.001(2) 0.000(2)
C27 0.033(3) 0.027(3) 0.042(3) 0.008(2) 0.001(2) 0.002(2)
C28 0.047(3) 0.028(3) 0.053(4) 0.000(2) 0.005(3) -0.002(3)
C29 0.044(3) 0.032(3) 0.039(3) 0.004(2) 0.010(3) 0.004(3)
C30 0.077(5) 0.056(4) 0.045(4) -0.007(3) 0.000(4) -0.007(4)
C31 0.049(4) 0.049(3) 0.053(4) 0.009(3) 0.012(3) 0.012(3)
C32 0.064(4) 0.050(4) 0.048(4) 0.016(3) 0.012(3) 0.006(3)
N1 0.056(3) 0.052(3) 0.033(2) 0.013(2) -0.006(2) -0.009(3)
N2 0.023(2) 0.032(2) 0.039(2) 0.0104(18) 0.000(2) -0.0014(19)
O1 0.046(2) 0.0272(18) 0.041(2) -0.0061(15) 0.0019(18) -0.0003(17)
O2 0.029(2) 0.044(2) 0.071(3) 0.009(2) 0.000(2) 0.0012(19)
O3 0.0226(18) 0.0227(18) 0.040(2) -0.0008(14) -0.0014(16) 0.0016(14)
O4 0.033(2) 0.034(2) 0.134(4) 0.001(2) 0.008(3) -0.006(2)
O5 0.060(3) 0.040(2) 0.053(2) 0.0155(18) -0.008(2) -0.002(2)
O6 0.0267(19) 0.038(2) 0.047(2) 0.0082(18) -0.0025(17) 0.0031(17)

loop_
_atom_type_symbol
_atom_type_description
_atom_type_scat_dispersion_real
_atom_type_scat_dispersion_imag
_atom_type_scat_source
C C 0.0033 0.0016 'International Tables Vol C Tables 4.2.6.8 and 6.1.1.4'
H H 0.0000 0.0000 'International Tables Vol C Tables 4.2.6.8 and 6.1.1.4'
N N 0.0061 0.0033 'International Tables Vol C Tables 4.2.6.8 and 6.1.1.4'
O O 0.0106 0.0060 'International Tables Vol C Tables 4.2.6.8 and 6.1.1.4'

loop_
_geom_angle_atom_site_label_1
_geom_angle_atom_site_label_2
_geom_angle_atom_site_label_3
_geom_angle
O1 C1 C19 109.8(4)
O1 C1 C2 118.8(4)
C19 C1 C2 112.8(4)
O1 C1 C10 113.8(4)
C19 C1 C10 111.5(4)
C2 C1 C10 88.7(4)
C3 C2 C11 117.0(5)
C3 C2 C1 114.6(4)
C11 C2 C1 89.7(4)
C3 C2 H2 111.3
C11 C2 H2 111.3
C1 C2 H2 111.3
O2 C3 C4 123.6(5)
O2 C3 C2 122.6(5)
C4 C3 C2 113.7(5)
C9 C4 C5 118.2(6)
C9 C4 C3 121.0(5)
C5 C4 C3 120.6(6)
C6 C5 C4 120.4(7)
C6 C5 H5 119.8
C4 C5 H5 119.8
C7 C6 C5 119.1(7)
C7 C6 H6 120.4
C5 C6 H6 120.4
C6 C7 C8 121.7(7)
C6 C7 H7 119.1
C8 C7 H7 119.1
C7 C8 C9 118.6(7)
C7 C8 H8 120.7
C9 C8 H8 120.7
C4 C9 C8 121.9(6)
C4 C9 O1 121.5(5)
C8 C9 O1 116.5(6)
O3 C10 C26 110.9(4)
O3 C10 C11 119.1(4)
C26 C10 C11 111.8(4)
O3 C10 C1 113.8(4)
C26 C10 C1 110.3(4)
C11 C10 C1 89.3(4)
C12 C11 C10 115.7(4)
C12 C11 C2 116.9(5)
C10 C11 C2 89.7(4)
C12 C11 H11 111.0
C10 C11 H11 111.0
C2 C11 H11 111.0
O4 C12 C13 123.0(5)
O4 C12 C11 121.4(5)
C13 C12 C11 115.6(5)
C14 C13 C18 118.5(5)
C14 C13 C12 121.2(5)
C18 C13 C12 120.4(5)
C15 C14 C13 121.3(5)
C15 C14 H14 119.3
C13 C14 H14 119.3
C16 C15 C14 118.9(5)
C16 C15 H15 120.6
C14 C15 H15 120.6
C15 C16 C17 121.4(6)
C15 C16 H16 119.3
C17 C16 H16 119.3
C18 C17 C16 119.2(5)
C18 C17 H17 120.4
C16 C17 H17 120.4
C17 C18 O3 116.3(5)
C17 C18 C13 120.7(5)
O3 C18 C13 122.9(5)
O5 C19 N1 125.0(5)
O5 C19 C1 120.0(5)
N1 C19 C1 115.0(5)
N1 C20 C21 108.8(7)
N1 C20 C22 108.0(8)
C21 C20 C22 117.7(9)
N1 C20 H20 107.3
C21 C20 H20 107.3
C22 C20 H20 107.3
C20 C21 H21A 109.5
C20 C21 H21B 109.5
H21A C21 H21B 109.5
C20 C21 H21C 109.5
H21A C21 H21C 109.5
H21B C21 H21C 109.5
C23 C22 C24 109.8(12)
C23 C22 C25 113.0(11)
C24 C22 C25 110.1(9)
C23 C22 C20 108.4(7)
C24 C22 C20 111.3(9)
C25 C22 C20 104.1(11)
C22 C23 H23A 109.5
C22 C23 H23B 109.5
H23A C23 H23B 109.5
C22 C23 H23C 109.5
H23A C23 H23C 109.5
H23B C23 H23C 109.5
C22 C24 H24A 109.5
C22 C24 H24B 109.5
H24A C24 H24B 109.5
C22 C24 H24C 109.5
H24A C24 H24C 109.5
H24B C24 H24C 109.5
C22 C25 H25A 109.5
C22 C25 H25B 109.5
H25A C25 H25B 109.5
C22 C25 H25C 109.5
H25A C25 H25C 109.5
H25B C25 H25C 109.5
O6 C26 N2 125.7(5)
O6 C26 C10 118.7(5)
N2 C26 C10 115.6(4)
N2 C27 C28 108.6(5)
N2 C27 C29 111.0(4)
C28 C27 C29 115.1(5)
N2 C27 H27 107.2
C28 C27 H27 107.2
C29 C27 H27 107.2
C27 C28 H28A 109.5
C27 C28 H28B 109.5
H28A C28 H28B 109.5
C27 C28 H28C 109.5
H28A C28 H28C 109.5
H28B C28 H28C 109.5
C32 C29 C31 110.1(5)
C32 C29 C30 108.0(5)
C31 C29 C30 109.3(5)
C32 C29 C27 108.7(5)
C31 C29 C27 111.2(5)
C30 C29 C27 109.5(5)
C29 C30 H30A 109.5
C29 C30 H30B 109.5
H30A C30 H30B 109.5
C29 C30 H30C 109.5
H30A C30 H30C 109.5
H30B C30 H30C 109.5
C29 C31 H31A 109.5
C29 C31 H31B 109.5
H31A C31 H31B 109.5
C29 C31 H31C 109.5
H31A C31 H31C 109.5
H31B C31 H31C 109.5
C29 C32 H32A 109.5
C29 C32 H32B 109.5
H32A C32 H32B 109.5
C29 C32 H32C 109.5
H32A C32 H32C 109.5
H32B C32 H32C 109.5
C19 N1 C20 123.8(6)
C19 N1 H1 118.1
C20 N1 H1 118.1
C26 N2 C27 122.6(4)
C26 N2 H2A 118.7
C27 N2 H2A 118.7
C9 O1 C1 116.2(4)
C18 O3 C10 119.2(4)

loop_
_geom_bond_atom_site_label_1
_geom_bond_atom_site_label_2
_geom_bond_distance
C1 O1 1.413(6)
C1 C19 1.504(8)
C1 C2 1.521(8)
C1 C10 1.540(7)
C2 C3 1.464(8)
C2 C11 1.520(8)
C2 H2 1.0000
C3 O2 1.188(7)
C3 C4 1.457(8)
C4 C9 1.350(9)
C4 C5 1.376(8)
C5 C6 1.368(10)
C5 H5 0.9500
C6 C7 1.342(11)
C6 H6 0.9500
C7 C8 1.349(10)
C7 H7 0.9500
C8 C9 1.359(8)
C8 H8 0.9500
C9 O1 1.364(7)
C10 O3 1.393(6)
C10 C26 1.508(7)
C10 C11 1.514(7)
C11 C12 1.478(8)
C11 H11 1.0000
C12 O4 1.203(7)
C12 C13 1.434(8)
C13 C14 1.372(8)
C13 C18 1.376(7)
C14 C15 1.353(8)
C14 H14 0.9500
C15 C16 1.349(8)
C15 H15 0.9500
C16 C17 1.371(8)
C16 H16 0.9500
C17 C18 1.348(8)
C17 H17 0.9500
C18 O3 1.357(6)
C19 O5 1.210(7)
C19 N1 1.312(8)
C20 N1 1.433(8)
C20 C21 1.464(13)
C20 C22 1.588(14)
C20 H20 1.0000
C21 H21A 0.9800
C21 H21B 0.9800
C21 H21C 0.9800
C22 C23 1.470(16)
C22 C24 1.521(13)
C22 C25 1.525(15)
C23 H23A 0.9800
C23 H23B 0.9800
C23 H23C 0.9800
C24 H24A 0.9800
C24 H24B 0.9800
C24 H24C 0.9800
C25 H25A 0.9800
C25 H25B 0.9800
C25 H25C 0.9800
C26 O6 1.197(6)
C26 N2 1.312(7)
C27 N2 1.440(7)
C27 C28 1.504(8)
C27 C29 1.518(8)
C27 H27 1.0000
C28 H28A 0.9800
C28 H28B 0.9800
C28 H28C 0.9800
C29 C32 1.504(8)
C29 C31 1.509(9)
C29 C30 1.515(9)
C30 H30A 0.9800
C30 H30B 0.9800
C30 H30C 0.9800
C31 H31A 0.9800
C31 H31B 0.9800
C31 H31C 0.9800
C32 H32A 0.9800
C32 H32B 0.9800
C32 H32C 0.9800
N1 H1 0.8800
N2 H2A 0.8800

loop_
_geom_torsion_atom_site_label_1
_geom_torsion_atom_site_label_2
_geom_torsion_atom_site_label_3
_geom_torsion_atom_site_label_4
_geom_torsion
O1 C1 C2 C3 -8.8(7)
C19 C1 C2 C3 -139.4(5)
C10 C1 C2 C3 107.8(5)
O1 C1 C2 C11 -128.6(4)
C19 C1 C2 C11 100.8(5)
C10 C1 C2 C11 -12.0(4)
C11 C2 C3 O2 -48.6(7)
C1 C2 C3 O2 -151.7(5)
C11 C2 C3 C4 135.1(5)
C1 C2 C3 C4 32.0(6)
O2 C3 C4 C9 158.3(5)
C2 C3 C4 C9 -25.5(7)
O2 C3 C4 C5 -26.7(8)
C2 C3 C4 C5 149.6(5)
C9 C4 C5 C6 -0.3(9)
C3 C4 C5 C6 -175.5(6)
C4 C5 C6 C7 1.5(11)
C5 C6 C7 C8 -3.2(12)
C6 C7 C8 C9 3.5(11)
C5 C4 C9 C8 0.6(8)
C3 C4 C9 C8 175.8(5)
C5 C4 C9 O1 176.5(5)
C3 C4 C9 O1 -8.4(8)
C7 C8 C9 C4 -2.2(9)
C7 C8 C9 O1 -178.2(6)
O1 C1 C10 O3 -105.2(5)
C19 C1 C10 O3 19.6(6)
C2 C1 C10 O3 133.7(4)
O1 C1 C10 C26 20.2(6)
C19 C1 C10 C26 145.0(5)
C2 C1 C10 C26 -101.0(4)
O1 C1 C10 C11 133.1(4)
C19 C1 C10 C11 -102.1(5)
C2 C1 C10 C11 12.0(4)
O3 C10 C11 C12 -9.1(7)
C26 C10 C11 C12 -140.5(5)
C1 C10 C11 C12 107.9(5)
O3 C10 C11 C2 -129.0(4)
C26 C10 C11 C2 99.6(5)
C1 C10 C11 C2 -12.0(4)
C3 C2 C11 C12 135.6(5)
C1 C2 C11 C12 -106.8(5)
C3 C2 C11 C10 -105.5(5)
C1 C2 C11 C10 12.2(4)
C10 C11 C12 O4 -158.1(6)
C2 C11 C12 O4 -54.3(8)
C10 C11 C12 C13 25.8(8)
C2 C11 C12 C13 129.6(5)
O4 C12 C13 C14 -16.7(10)
C11 C12 C13 C14 159.4(5)
O4 C12 C13 C18 162.6(6)
C11 C12 C13 C18 -21.4(8)
C18 C13 C14 C15 0.8(9)
C12 C13 C14 C15 -179.9(6)
C13 C14 C15 C16 -1.7(9)
C14 C15 C16 C17 1.0(9)
C15 C16 C17 C18 0.7(9)
C16 C17 C18 O3 -178.1(5)
C16 C17 C18 C13 -1.6(8)
C14 C13 C18 C17 0.9(8)
C12 C13 C18 C17 -178.4(6)
C14 C13 C18 O3 177.1(5)
C12 C13 C18 O3 -2.1(8)
O1 C1 C19 O5 -163.8(5)
C2 C1 C19 O5 -28.8(7)
C10 C1 C19 O5 69.2(7)
O1 C1 C19 N1 17.9(7)
C2 C1 C19 N1 152.9(5)
C10 C1 C19 N1 -109.1(5)
N1 C20 C22 C23 -55.3(9)
C21 C20 C22 C23 -179.0(8)
N1 C20 C22 C24 65.5(11)
C21 C20 C22 C24 -58.2(13)
N1 C20 C22 C25 -175.9(8)
C21 C20 C22 C25 60.4(11)
O3 C10 C26 O6 -163.7(4)
C11 C10 C26 O6 -28.2(6)
C1 C10 C26 O6 69.4(6)
O3 C10 C26 N2 18.9(6)
C11 C10 C26 N2 154.3(4)
C1 C10 C26 N2 -108.0(5)
N2 C27 C29 C32 -170.8(5)
C28 C27 C29 C32 65.3(7)
N2 C27 C29 C31 67.8(6)
C28 C27 C29 C31 -56.1(6)
N2 C27 C29 C30 -53.0(6)
C28 C27 C29 C30 -176.9(5)
O5 C19 N1 C20 1.5(10)
C1 C19 N1 C20 179.7(6)
C21 C20 N1 C19 -105.7(9)
C22 C20 N1 C19 125.4(7)
O6 C26 N2 C27 1.4(8)
C10 C26 N2 C27 178.6(4)
C28 C27 N2 C26 -119.3(5)
C29 C27 N2 C26 113.2(6)
C4 C9 O1 C1 33.7(7)
C8 C9 O1 C1 -150.3(5)
C19 C1 O1 C9 108.0(5)
C2 C1 O1 C9 -23.9(6)
C10 C1 O1 C9 -126.3(5)
C17 C18 O3 C10 -162.9(5)
C13 C18 O3 C10 20.6(7)
C26 C10 O3 C18 117.8(4)
C11 C10 O3 C18 -14.0(6)
C1 C10 O3 C18 -117.3(4)
